data_7201264
loop_
_publ_author_name
'Zhou, Dong-Sheng'
'Wang, Fang-Kuo'
'Yang, Shi-Yao'
'Xie, Zhao-Xiong'
'Huang, Rong-Bin'

_publ_section_title
;
 Substituent effect on the assembly of coordination polymers containing
 isophthalic acid and its derivatives
;
_journal_issue 11
_journal_name_full CrystEngComm
_journal_page_first 2548
_journal_paper_doi 10.1039/b907142c
_journal_volume 11
_journal_year 2009
_chemical_formula_moiety '2(C36 H28 N4 O10 Zn2), 0.5(C10 H10 N2)'
_chemical_formula_sum 'C77 H61 N9 O20 Zn4'
_chemical_formula_weight 1693.83
_chemical_name_systematic
;
?
;
_space_group_IT_number 2
_symmetry_cell_setting triclinic
_symmetry_space_group_name_Hall '-P 1'
_symmetry_space_group_name_H-M 'P -1'
_atom_sites_solution_hydrogens geom
_atom_sites_solution_primary direct
_atom_sites_solution_secondary difmap
_audit_creation_method SHELXL-97
_cell_angle_alpha 107.263(3)
_cell_angle_beta 95.397(3)
_cell_angle_gamma 99.704(2)
_cell_formula_units_Z 1
_cell_length_a 9.9814(3)
_cell_length_b 11.9312(3)
_cell_length_c 16.8666(6)
_cell_measurement_reflns_used 8787
_cell_measurement_temperature 173(2)
_cell_measurement_theta_max 29.0824
_cell_measurement_theta_min 2.2760
_cell_volume 1868.44(11)
_computing_cell_refinement
;
CrysAlis RED, Oxford Diffraction Ltd., Version 1.171.31.8
;
_computing_data_collection
;
CrysAlis CCD, Oxford Diffraction Ltd., Version 1.171.31.8
;
_computing_data_reduction
;
CrysAlis RED, Oxford Diffraction Ltd., Version 1.171.31.8
;
_computing_molecular_graphics 'ORTEP-II (Johnson, 1976)'
_computing_publication_material 'SHELXL-97 (Sheldrick, 1997)'
_computing_structure_refinement 'SHELXL-97 (Sheldrick, 1997)'
_computing_structure_solution 'SHELXS-97 (Sheldrick, 1997)'
_diffrn_ambient_temperature 173(2)
_diffrn_detector_area_resol_mean 16.1903
_diffrn_measured_fraction_theta_full 0.992
_diffrn_measured_fraction_theta_max 0.853
_diffrn_measurement_device_type 'Gemini S Ultra CrysAlis CCD, Oxford'
_diffrn_measurement_method 'CrysAlis RED, Oxford Diffraction'
_diffrn_radiation_monochromator graphite
_diffrn_radiation_source 'fine-focus sealed tube'
_diffrn_radiation_type MoK\a
_diffrn_radiation_wavelength 0.71073
_diffrn_reflns_av_R_equivalents 0.0253
_diffrn_reflns_av_sigmaI/netI 0.0522
_diffrn_reflns_limit_h_max 13
_diffrn_reflns_limit_h_min -13
_diffrn_reflns_limit_k_max 16
_diffrn_reflns_limit_k_min -15
_diffrn_reflns_limit_l_max 22
_diffrn_reflns_limit_l_min -22
_diffrn_reflns_number 17585
_diffrn_reflns_theta_full 26.00
_diffrn_reflns_theta_max 29.19
_diffrn_reflns_theta_min 2.28
_diffrn_standards_decay_% 0
_diffrn_standards_interval_count 0
_diffrn_standards_interval_time 0
_diffrn_standards_number 0
_exptl_absorpt_coefficient_mu 1.348
_exptl_absorpt_correction_T_max 0.8550
_exptl_absorpt_correction_T_min 0.6146
_exptl_absorpt_correction_type multi-scan
_exptl_absorpt_process_details
;
CrysAlis RED, Oxford Diffraction Ltd., Version 1.171.31.8
Empirical absorption correction using spherical harmonics,
implemented in SCALE3 ABSPACK scaling algorithm.
;
_exptl_crystal_colour colorless
_exptl_crystal_density_diffrn 1.505
_exptl_crystal_density_meas ?
_exptl_crystal_density_method .
_exptl_crystal_description blok
_exptl_crystal_F_000 866
_exptl_crystal_size_max 0.40
_exptl_crystal_size_mid 0.38
_exptl_crystal_size_min 0.12
_refine_diff_density_max 0.361
_refine_diff_density_min -0.404
_refine_diff_density_rms 0.057
_refine_ls_extinction_method none
_refine_ls_goodness_of_fit_ref 0.952
_refine_ls_hydrogen_treatment constr
_refine_ls_matrix_type full
_refine_ls_number_parameters 523
_refine_ls_number_reflns 8638
_refine_ls_number_restraints 12
_refine_ls_restrained_S_all 0.956
_refine_ls_R_factor_all 0.0439
_refine_ls_R_factor_gt 0.0274
_refine_ls_shift/su_max 0.001
_refine_ls_shift/su_mean 0.000
_refine_ls_structure_factor_coef Fsqd
_refine_ls_weighting_details 'calc w=1/[\s^2^(Fo^2^)+(0.0346P)^2^+0.0000P] where P=(Fo^2^+2Fc^2^)/3'
_refine_ls_weighting_scheme calc
_refine_ls_wR_factor_gt 0.0636
_refine_ls_wR_factor_ref 0.0668
_reflns_number_gt 6099
_reflns_number_total 8638
_reflns_threshold_expression >2sigma(I)
_cod_data_source_file b907142c.txt
_cod_data_source_block y
_cod_original_cell_volume 1868.43(10)
_cod_original_sg_symbol_H-M P-1
_cod_database_code 7201264

loop_
_symmetry_equiv_pos_as_xyz
'x, y, z'
'-x, -y, -z'

loop_
_atom_site_label
_atom_site_type_symbol
_atom_site_fract_x
_atom_site_fract_y
_atom_site_fract_z
_atom_site_U_iso_or_equiv
_atom_site_adp_type
_atom_site_occupancy
_atom_site_symmetry_multiplicity
_atom_site_calc_flag
_atom_site_refinement_flags
_atom_site_disorder_assembly
_atom_site_disorder_group
Zn1 Zn 0.143914(19) 0.039200(18) 0.240743(13) 0.01921(6) Uani 1 1 d . . .
Zn2 Zn 0.493413(19) 0.266452(18) 0.260036(13) 0.01815(6) Uani 1 1 d . . .
O1 O 0.15823(13) 0.20741(12) 0.23926(9) 0.0299(3) Uani 1 1 d . . .
O2 O 0.34136(12) 0.35740(11) 0.27792(8) 0.0255(3) Uani 1 1 d . . .
O3 O -0.29964(12) 0.29892(12) 0.26755(8) 0.0266(3) Uani 1 1 d . . .
O4 O -0.32975(13) 0.48541(13) 0.29411(9) 0.0351(4) Uani 1 1 d . . .
O5 O 0.15223(13) 0.72498(11) 0.31333(10) 0.0348(4) Uani 1 1 d . . .
H5A H 0.0961 0.7577 0.2927 0.052 Uiso 1 1 calc R . .
O6 O 0.46402(12) 0.08464(11) 0.21799(8) 0.0233(3) Uani 1 1 d . . .
O7 O 0.30611(12) -0.03262(12) 0.25939(8) 0.0254(3) Uani 1 1 d . . .
O8 O 0.93640(12) -0.00232(12) 0.22462(8) 0.0248(3) Uani 1 1 d . . .
O9 O 0.97097(12) -0.17029(13) 0.24668(9) 0.0327(3) Uani 1 1 d . . .
O10 O 0.49344(12) -0.39246(11) 0.25017(9) 0.0267(3) Uani 1 1 d . . .
H10B H 0.5555 -0.4255 0.2643 0.040 Uiso 1 1 calc R . .
N1 N 0.14207(15) -0.03049(14) 0.10717(10) 0.0244(4) Uani 1 1 d . . .
N2 N 0.14348(16) 0.09138(15) 0.37609(10) 0.0276(4) Uani 1 1 d . . .
N3 N 0.47873(15) 0.26660(14) 0.13217(10) 0.0239(4) Uani 1 1 d . . .
N4 N 0.51559(16) 0.27276(15) 0.38939(10) 0.0266(4) Uani 1 1 d . . .
C1 C 0.12213(17) 0.40506(16) 0.27657(11) 0.0171(4) Uani 1 1 d . . .
C2 C -0.01851(17) 0.36710(16) 0.27428(11) 0.0174(4) Uani 1 1 d . . .
H2A H -0.0565 0.2848 0.2646 0.021 Uiso 1 1 calc R . .
C3 C -0.10275(17) 0.45011(16) 0.28619(11) 0.0186(4) Uani 1 1 d . . .
C4 C -0.04694(17) 0.57023(16) 0.30045(11) 0.0213(4) Uani 1 1 d . . .
H4A H -0.1047 0.6271 0.3099 0.026 Uiso 1 1 calc R . .
C5 C 0.09274(18) 0.60806(16) 0.30104(12) 0.0223(4) Uani 1 1 d . . .
C6 C 0.17744(18) 0.52474(16) 0.28987(12) 0.0214(4) Uani 1 1 d . . .
H6A H 0.2734 0.5501 0.2914 0.026 Uiso 1 1 calc R . .
C7 C 0.21372(18) 0.31577(16) 0.26386(11) 0.0182(4) Uani 1 1 d . . .
C8 C -0.25482(17) 0.40985(18) 0.28274(11) 0.0217(4) Uani 1 1 d . . .
C9 C 0.51756(17) -0.09033(15) 0.24055(11) 0.0161(4) Uani 1 1 d . . .
C10 C 0.65659(17) -0.05702(16) 0.23524(11) 0.0182(4) Uani 1 1 d . . .
H10A H 0.6922 0.0196 0.2308 0.022 Uiso 1 1 calc R . .
C11 C 0.74265(17) -0.13757(16) 0.23648(11) 0.0184(4) Uani 1 1 d . . .
C12 C 0.68924(17) -0.25068(16) 0.24065(11) 0.0195(4) Uani 1 1 d . . .
H12A H 0.7477 -0.3060 0.2399 0.023 Uiso 1 1 calc R . .
C13 C 0.55113(17) -0.28330(16) 0.24594(11) 0.0191(4) Uani 1 1 d . . .
C14 C 0.46596(17) -0.20190(16) 0.24706(11) 0.0184(4) Uani 1 1 d . . .
H14A H 0.3719 -0.2230 0.2523 0.022 Uiso 1 1 calc R . .
C15 C 0.42285(17) -0.00565(16) 0.23943(11) 0.0167(4) Uani 1 1 d . . .
C16 C 0.89481(18) -0.10200(17) 0.23580(12) 0.0214(4) Uani 1 1 d . . .
C17 C 0.0915(2) -0.14552(19) 0.06566(14) 0.0384(5) Uani 1 1 d . . .
H17A H 0.0611 -0.1971 0.0966 0.046 Uiso 1 1 calc R . .
C18 C 0.0811(3) -0.1940(2) -0.02056(15) 0.0516(7) Uani 1 1 d . . .
H18A H 0.0438 -0.2769 -0.0478 0.062 Uiso 1 1 calc R . .
C19 C 0.1250(2) -0.1211(2) -0.06604(15) 0.0474(6) Uani 1 1 d . . .
H19A H 0.1179 -0.1520 -0.1254 0.057 Uiso 1 1 calc R . .
C20 C 0.1792(2) -0.0028(2) -0.02411(14) 0.0399(6) Uani 1 1 d . . .
H20A H 0.2123 0.0499 -0.0538 0.048 Uiso 1 1 calc R . .
C21 C 0.18539(19) 0.0394(2) 0.06196(13) 0.0307(5) Uani 1 1 d . . .
H21A H 0.2222 0.1221 0.0904 0.037 Uiso 1 1 calc R . .
C22 C 0.0607(2) 0.1645(2) 0.40992(14) 0.0390(5) Uani 1 1 d . . .
H22A H 0.0095 0.1960 0.3744 0.047 Uiso 1 1 calc R . .
C23 C 0.0468(2) 0.1958(2) 0.49358(14) 0.0458(6) Uani 1 1 d . . .
H23A H -0.0127 0.2481 0.5149 0.055 Uiso 1 1 calc R . .
C24 C 0.1192(2) 0.1511(2) 0.54600(15) 0.0430(6) Uani 1 1 d . . .
H24A H 0.1099 0.1706 0.6038 0.052 Uiso 1 1 calc R . .
C25 C 0.2057(2) 0.0771(2) 0.51256(14) 0.0403(6) Uani 1 1 d . . .
H25A H 0.2589 0.0458 0.5473 0.048 Uiso 1 1 calc R . .
C26 C 0.2140(2) 0.04911(19) 0.42786(13) 0.0333(5) Uani 1 1 d . . .
H26A H 0.2730 -0.0030 0.4053 0.040 Uiso 1 1 calc R . .
C27 C 0.5390(2) 0.1912(2) 0.07821(13) 0.0363(5) Uani 1 1 d . . .
H27A H 0.5791 0.1350 0.0970 0.044 Uiso 1 1 calc R . .
C28 C 0.5457(3) 0.1909(2) -0.00254(14) 0.0474(6) Uani 1 1 d . . .
H28A H 0.5892 0.1358 -0.0388 0.057 Uiso 1 1 calc R . .
C29 C 0.4882(3) 0.2719(3) -0.02967(15) 0.0572(7) Uani 1 1 d . . .
H29A H 0.4915 0.2744 -0.0852 0.069 Uiso 1 1 calc R . .
C30 C 0.4259(3) 0.3494(2) 0.02442(16) 0.0581(7) Uani 1 1 d . . .
H30A H 0.3848 0.4058 0.0066 0.070 Uiso 1 1 calc R . .
C31 C 0.4232(2) 0.34483(19) 0.10491(13) 0.0361(5) Uani 1 1 d . . .
H31A H 0.3804 0.3993 0.1422 0.043 Uiso 1 1 calc R . .
C32 C 0.4482(2) 0.33284(19) 0.44679(13) 0.0338(5) Uani 1 1 d . . .
H32A H 0.3844 0.3754 0.4300 0.041 Uiso 1 1 calc R . .
C33 C 0.4674(2) 0.3358(2) 0.52989(14) 0.0435(6) Uani 1 1 d . . .
H33A H 0.4171 0.3789 0.5692 0.052 Uiso 1 1 calc R . .
C34 C 0.5606(2) 0.2752(2) 0.55424(14) 0.0427(6) Uani 1 1 d . . .
H34A H 0.5763 0.2758 0.6108 0.051 Uiso 1 1 calc R . .
C35 C 0.6306(2) 0.2137(2) 0.49531(14) 0.0430(6) Uani 1 1 d . . .
H35A H 0.6951 0.1707 0.5106 0.052 Uiso 1 1 calc R . .
C36 C 0.6067(2) 0.2148(2) 0.41404(14) 0.0366(5) Uani 1 1 d . . .
H36A H 0.6565 0.1728 0.3739 0.044 Uiso 1 1 calc R . .
N5 N 0.9695(19) 0.5450(10) 0.0707(6) 0.093(4) Uani 0.50 1 d PD . .
C37 C 0.8831(12) 0.4965(12) -0.0024(8) 0.077(4) Uani 0.50 1 d PD . .
H37A H 0.7870 0.4925 -0.0031 0.092 Uiso 0.50 1 calc PR . .
C38 C 0.932(2) 0.4539(16) -0.0742(12) 0.113(7) Uani 0.50 1 d PD . .
H38A H 0.8713 0.4196 -0.1259 0.135 Uiso 0.50 1 calc PR . .
C39 C 1.071(2) 0.4601(17) -0.0726(14) 0.151(12) Uani 0.50 1 d PD . .
H39A H 1.1040 0.4295 -0.1242 0.181 Uiso 0.50 1 calc PR . .
C40 C 1.1633(14) 0.5075(16) -0.0016(14) 0.096(6) Uani 0.50 1 d PD . .
H40A H 1.2593 0.5115 -0.0009 0.115 Uiso 0.50 1 calc PR . .
C41 C 1.108(2) 0.5485(15) 0.0680(15) 0.087(5) Uani 0.50 1 d PD . .
H41A H 1.1684 0.5827 0.1197 0.104 Uiso 0.50 1 calc PR . .

loop_
_atom_site_aniso_label
_atom_site_aniso_U_11
_atom_site_aniso_U_22
_atom_site_aniso_U_33
_atom_site_aniso_U_23
_atom_site_aniso_U_13
_atom_site_aniso_U_12
Zn1 0.01230(10) 0.01677(12) 0.03071(13) 0.00833(9) 0.00566(9) 0.00612(8)
Zn2 0.01213(10) 0.01764(12) 0.02773(13) 0.00947(9) 0.00517(9) 0.00610(8)
O1 0.0272(7) 0.0166(7) 0.0472(9) 0.0098(6) 0.0065(6) 0.0083(6)
O2 0.0147(6) 0.0237(7) 0.0428(8) 0.0133(6) 0.0082(6) 0.0096(5)
O3 0.0146(6) 0.0270(8) 0.0394(8) 0.0144(6) 0.0036(6) 0.0012(6)
O4 0.0182(7) 0.0414(9) 0.0525(10) 0.0185(8) 0.0088(7) 0.0161(6)
O5 0.0207(7) 0.0168(7) 0.0693(11) 0.0188(7) -0.0002(7) 0.0048(6)
O6 0.0246(7) 0.0163(7) 0.0335(8) 0.0120(6) 0.0069(6) 0.0074(5)
O7 0.0170(6) 0.0295(8) 0.0398(8) 0.0195(6) 0.0115(6) 0.0124(6)
O8 0.0135(6) 0.0293(8) 0.0348(8) 0.0165(6) 0.0043(6) 0.0014(5)
O9 0.0158(7) 0.0369(9) 0.0530(10) 0.0209(7) 0.0073(6) 0.0126(6)
O10 0.0199(6) 0.0196(7) 0.0476(9) 0.0183(6) 0.0084(6) 0.0074(5)
N1 0.0172(8) 0.0256(9) 0.0314(9) 0.0079(7) 0.0058(7) 0.0076(7)
N2 0.0226(8) 0.0300(10) 0.0300(10) 0.0080(8) 0.0039(7) 0.0082(7)
N3 0.0186(8) 0.0259(9) 0.0287(9) 0.0114(7) 0.0033(7) 0.0041(7)
N4 0.0249(8) 0.0283(10) 0.0277(9) 0.0092(7) 0.0047(7) 0.0078(7)
C1 0.0154(8) 0.0181(10) 0.0208(10) 0.0088(8) 0.0038(7) 0.0066(7)
C2 0.0175(9) 0.0144(9) 0.0206(10) 0.0059(7) 0.0029(7) 0.0036(7)
C3 0.0134(8) 0.0210(10) 0.0218(10) 0.0071(8) 0.0037(7) 0.0033(7)
C4 0.0186(9) 0.0180(10) 0.0284(11) 0.0058(8) 0.0029(8) 0.0101(7)
C5 0.0185(9) 0.0144(10) 0.0338(11) 0.0085(8) 0.0017(8) 0.0028(7)
C6 0.0129(8) 0.0217(10) 0.0313(11) 0.0111(8) 0.0025(8) 0.0043(7)
C7 0.0196(9) 0.0196(10) 0.0200(10) 0.0100(8) 0.0066(7) 0.0075(7)
C8 0.0137(9) 0.0323(12) 0.0219(10) 0.0125(9) 0.0020(7) 0.0054(8)
C9 0.0145(8) 0.0173(9) 0.0187(9) 0.0072(7) 0.0036(7) 0.0062(7)
C10 0.0153(8) 0.0185(10) 0.0233(10) 0.0093(8) 0.0042(7) 0.0051(7)
C11 0.0137(8) 0.0233(10) 0.0207(10) 0.0089(8) 0.0046(7) 0.0057(7)
C12 0.0181(9) 0.0187(10) 0.0251(10) 0.0085(8) 0.0041(8) 0.0099(7)
C13 0.0171(9) 0.0191(10) 0.0239(10) 0.0102(8) 0.0049(8) 0.0037(7)
C14 0.0119(8) 0.0217(10) 0.0256(10) 0.0116(8) 0.0065(7) 0.0052(7)
C15 0.0154(9) 0.0169(9) 0.0169(9) 0.0036(7) 0.0015(7) 0.0051(7)
C16 0.0157(9) 0.0243(11) 0.0249(10) 0.0072(8) 0.0062(8) 0.0054(8)
C17 0.0460(13) 0.0255(12) 0.0422(13) 0.0068(10) 0.0077(11) 0.0102(10)
C18 0.0664(17) 0.0345(14) 0.0421(15) -0.0035(12) 0.0024(13) 0.0102(12)
C19 0.0504(15) 0.0568(17) 0.0300(13) 0.0016(12) 0.0031(11) 0.0220(13)
C20 0.0316(12) 0.0600(17) 0.0354(13) 0.0228(12) 0.0094(10) 0.0132(11)
C21 0.0222(10) 0.0334(12) 0.0356(12) 0.0101(10) 0.0041(9) 0.0049(9)
C22 0.0408(13) 0.0470(15) 0.0356(13) 0.0133(11) 0.0089(10) 0.0246(11)
C23 0.0536(15) 0.0496(16) 0.0376(14) 0.0066(12) 0.0142(12) 0.0288(12)
C24 0.0555(15) 0.0438(15) 0.0286(13) 0.0089(11) 0.0074(11) 0.0112(12)
C25 0.0507(14) 0.0395(14) 0.0321(13) 0.0118(11) 0.0016(11) 0.0150(11)
C26 0.0309(11) 0.0330(13) 0.0385(13) 0.0120(10) 0.0056(10) 0.0121(9)
C27 0.0359(12) 0.0437(14) 0.0367(13) 0.0162(11) 0.0101(10) 0.0199(10)
C28 0.0529(15) 0.0628(18) 0.0314(13) 0.0126(12) 0.0149(12) 0.0245(13)
C29 0.082(2) 0.073(2) 0.0283(14) 0.0247(14) 0.0141(13) 0.0268(16)
C30 0.097(2) 0.0532(17) 0.0391(15) 0.0255(13) 0.0120(14) 0.0353(16)
C31 0.0504(14) 0.0279(12) 0.0329(12) 0.0109(10) 0.0058(10) 0.0139(10)
C32 0.0332(11) 0.0343(13) 0.0340(12) 0.0073(10) 0.0104(10) 0.0107(9)
C33 0.0489(14) 0.0466(15) 0.0306(13) 0.0045(11) 0.0124(11) 0.0083(12)
C34 0.0539(15) 0.0430(15) 0.0270(12) 0.0116(11) 0.0016(11) 0.0005(12)
C35 0.0526(15) 0.0442(15) 0.0347(13) 0.0165(11) -0.0035(11) 0.0158(12)
C36 0.0413(13) 0.0381(13) 0.0327(13) 0.0102(10) 0.0045(10) 0.0169(10)
N5 0.192(12) 0.048(6) 0.045(6) 0.010(4) 0.047(7) 0.028(6)
C37 0.071(9) 0.084(8) 0.082(10) 0.036(7) 0.024(8) 0.014(6)
C38 0.178(19) 0.093(12) 0.062(11) 0.038(9) -0.035(11) 0.017(13)
C39 0.22(2) 0.110(15) 0.18(2) 0.081(14) 0.090(15) 0.100(14)
C40 0.072(9) 0.120(10) 0.141(13) 0.077(9) 0.052(8) 0.055(7)
C41 0.131(11) 0.052(8) 0.077(11) 0.030(7) 0.018(8) 0.002(6)

loop_
_atom_type_symbol
_atom_type_description
_atom_type_scat_dispersion_real
_atom_type_scat_dispersion_imag
_atom_type_scat_source
C C 0.0033 0.0016 'International Tables Vol C Tables 4.2.6.8 and 6.1.1.4'
H H 0.0000 0.0000 'International Tables Vol C Tables 4.2.6.8 and 6.1.1.4'
N N 0.0061 0.0033 'International Tables Vol C Tables 4.2.6.8 and 6.1.1.4'
O O 0.0106 0.0060 'International Tables Vol C Tables 4.2.6.8 and 6.1.1.4'
Zn Zn 0.2839 1.4301 'International Tables Vol C Tables 4.2.6.8 and 6.1.1.4'

loop_
_geom_angle_atom_site_label_1
_geom_angle_atom_site_label_2
_geom_angle_atom_site_label_3
_geom_angle
_geom_angle_site_symmetry_1
_geom_angle_site_symmetry_3
_geom_angle_publ_flag
O1 Zn1 O7 123.82(5) . . ?
O1 Zn1 O8 95.89(5) . 1_455 ?
O7 Zn1 O8 140.22(5) . 1_455 ?
O1 Zn1 N1 92.97(6) . . ?
O7 Zn1 N1 89.38(6) . . ?
O8 Zn1 N1 90.88(5) 1_455 . ?
O1 Zn1 N2 92.73(6) . . ?
O7 Zn1 N2 87.61(6) . . ?
O8 Zn1 N2 88.34(6) 1_455 . ?
N1 Zn1 N2 174.30(6) . . ?
O2 Zn2 O3 139.29(5) . 1_655 ?
O2 Zn2 O6 124.28(5) . . ?
O3 Zn2 O6 96.40(5) 1_655 . ?
O2 Zn2 N3 90.11(6) . . ?
O3 Zn2 N3 88.65(6) 1_655 . ?
O6 Zn2 N3 89.24(6) . . ?
O2 Zn2 N4 90.29(6) . . ?
O3 Zn2 N4 89.45(6) 1_655 . ?
O6 Zn2 N4 92.56(6) . . ?
N3 Zn2 N4 177.51(6) . . ?
C7 O1 Zn1 152.55(13) . . ?
C7 O2 Zn2 127.93(12) . . ?
C8 O3 Zn2 109.33(11) . 1_455 ?
C5 O5 H5A 109.5 . . ?
C15 O6 Zn2 141.28(12) . . ?
C15 O7 Zn1 126.24(11) . . ?
C16 O8 Zn1 110.74(11) . 1_655 ?
C13 O10 H10B 109.5 . . ?
C17 N1 C21 116.96(18) . . ?
C17 N1 Zn1 120.61(14) . . ?
C21 N1 Zn1 122.37(13) . . ?
C26 N2 C22 116.79(18) . . ?
C26 N2 Zn1 124.12(13) . . ?
C22 N2 Zn1 118.94(14) . . ?
C31 N3 C27 117.54(18) . . ?
C31 N3 Zn2 123.47(14) . . ?
C27 N3 Zn2 118.73(13) . . ?
C32 N4 C36 118.08(18) . . ?
C32 N4 Zn2 124.70(14) . . ?
C36 N4 Zn2 117.19(14) . . ?
C6 C1 C2 120.27(16) . . ?
C6 C1 C7 119.84(15) . . ?
C2 C1 C7 119.89(16) . . ?
C3 C2 C1 119.66(16) . . ?
C3 C2 H2A 120.2 . . ?
C1 C2 H2A 120.2 . . ?
C2 C3 C4 120.01(16) . . ?
C2 C3 C8 120.06(16) . . ?
C4 C3 C8 119.92(16) . . ?
C3 C4 C5 120.51(16) . . ?
C3 C4 H4A 119.7 . . ?
C5 C4 H4A 119.7 . . ?
O5 C5 C4 122.74(16) . . ?
O5 C5 C6 117.87(16) . . ?
C4 C5 C6 119.38(16) . . ?
C1 C6 C5 120.14(16) . . ?
C1 C6 H6A 119.9 . . ?
C5 C6 H6A 119.9 . . ?
O1 C7 O2 125.43(17) . . ?
O1 C7 C1 117.84(16) . . ?
O2 C7 C1 116.72(16) . . ?
O4 C8 O3 123.59(16) . . ?
O4 C8 C3 119.59(17) . . ?
O3 C8 C3 116.82(16) . . ?
C14 C9 C10 120.28(16) . . ?
C14 C9 C15 119.35(15) . . ?
C10 C9 C15 120.37(16) . . ?
C11 C10 C9 119.22(16) . . ?
C11 C10 H10A 120.4 . . ?
C9 C10 H10A 120.4 . . ?
C12 C11 C10 120.12(16) . . ?
C12 C11 C16 119.23(16) . . ?
C10 C11 C16 120.63(16) . . ?
C13 C12 C11 120.40(17) . . ?
C13 C12 H12A 119.8 . . ?
C11 C12 H12A 119.8 . . ?
O10 C13 C12 122.93(16) . . ?
O10 C13 C14 117.52(15) . . ?
C12 C13 C14 119.55(16) . . ?
C9 C14 C13 120.37(16) . . ?
C9 C14 H14A 119.8 . . ?
C13 C14 H14A 119.8 . . ?
O6 C15 O7 125.13(16) . . ?
O6 C15 C9 118.36(15) . . ?
O7 C15 C9 116.51(15) . . ?
O9 C16 O8 124.30(16) . . ?
O9 C16 C11 119.00(17) . . ?
O8 C16 C11 116.70(16) . . ?
N1 C17 C18 123.2(2) . . ?
N1 C17 H17A 118.4 . . ?
C18 C17 H17A 118.4 . . ?
C19 C18 C17 119.2(2) . . ?
C19 C18 H18A 120.4 . . ?
C17 C18 H18A 120.4 . . ?
C20 C19 C18 118.4(2) . . ?
C20 C19 H19A 120.8 . . ?
C18 C19 H19A 120.8 . . ?
C19 C20 C21 119.1(2) . . ?
C19 C20 H20A 120.4 . . ?
C21 C20 H20A 120.4 . . ?
N1 C21 C20 123.1(2) . . ?
N1 C21 H21A 118.4 . . ?
C20 C21 H21A 118.4 . . ?
N2 C22 C23 123.0(2) . . ?
N2 C22 H22A 118.5 . . ?
C23 C22 H22A 118.5 . . ?
C24 C23 C22 119.6(2) . . ?
C24 C23 H23A 120.2 . . ?
C22 C23 H23A 120.2 . . ?
C23 C24 C25 118.1(2) . . ?
C23 C24 H24A 120.9 . . ?
C25 C24 H24A 120.9 . . ?
C24 C25 C26 119.0(2) . . ?
C24 C25 H25A 120.5 . . ?
C26 C25 H25A 120.5 . . ?
N2 C26 C25 123.4(2) . . ?
N2 C26 H26A 118.3 . . ?
C25 C26 H26A 118.3 . . ?
N3 C27 C28 123.5(2) . . ?
N3 C27 H27A 118.3 . . ?
C28 C27 H27A 118.3 . . ?
C27 C28 C29 118.3(2) . . ?
C27 C28 H28A 120.8 . . ?
C29 C28 H28A 120.8 . . ?
C30 C29 C28 119.1(2) . . ?
C30 C29 H29A 120.5 . . ?
C28 C29 H29A 120.5 . . ?
C29 C30 C31 119.5(2) . . ?
C29 C30 H30A 120.3 . . ?
C31 C30 H30A 120.3 . . ?
N3 C31 C30 122.1(2) . . ?
N3 C31 H31A 118.9 . . ?
C30 C31 H31A 118.9 . . ?
N4 C32 C33 122.7(2) . . ?
N4 C32 H32A 118.7 . . ?
C33 C32 H32A 118.7 . . ?
C34 C33 C32 118.6(2) . . ?
C34 C33 H33A 120.7 . . ?
C32 C33 H33A 120.7 . . ?
C35 C34 C33 118.8(2) . . ?
C35 C34 H34A 120.6 . . ?
C33 C34 H34A 120.6 . . ?
C36 C35 C34 119.4(2) . . ?
C36 C35 H35A 120.3 . . ?
C34 C35 H35A 120.3 . . ?
N4 C36 C35 122.3(2) . . ?
N4 C36 H36A 118.8 . . ?
C35 C36 H36A 118.8 . . ?
C39 N5 C38 167(6) 2_765 2_765 ?
C39 N5 C37 64(4) 2_765 . ?
C38 N5 C37 122.0(14) 2_765 . ?
C39 N5 C41 172(4) 2_765 . ?
C37 N5 C41 117.4(17) . . ?
C39 N5 C40 48(3) 2_765 2_765 ?
C38 N5 C40 137.6(19) 2_765 2_765 ?
C41 N5 C40 133.3(13) . 2_765 ?
C38 C37 N5 120.0(17) . . ?
C38 C37 C38 96.1(13) . 2_765 ?
C38 C37 H37A 120.0 . . ?
N5 C37 H37A 120.0 . . ?
C38 C37 H37A 143.9 2_765 . ?
C37 C38 C39 119.7(18) . . ?
C37 C38 C37 83.9(13) . 2_765 ?
C37 C38 H38A 120.1 . . ?
C39 C38 H38A 120.1 . . ?
C37 C38 H38A 155.9 2_765 . ?
C40 C39 C38 123.2(19) . . ?
C40 C39 H39A 118.4 . . ?
C38 C39 H39A 118.4 . . ?
C41 C40 C39 114.1(19) . . ?
C41 C40 H40A 122.9 . . ?
C39 C40 H40A 122.9 . . ?
C40 C41 N5 125.5(19) . . ?
C40 C41 H41A 117.3 . . ?
N5 C41 H41A 117.3 . . ?

loop_
_geom_bond_atom_site_label_1
_geom_bond_atom_site_label_2
_geom_bond_distance
_geom_bond_site_symmetry_2
_geom_bond_publ_flag
Zn1 O1 1.9957(13) . ?
Zn1 O7 1.9965(12) . ?
Zn1 O8 2.0194(12) 1_455 ?
Zn1 N1 2.1546(16) . ?
Zn1 N2 2.1813(16) . ?
Zn2 O2 2.0047(12) . ?
Zn2 O3 2.0211(12) 1_655 ?
Zn2 O6 2.0317(12) . ?
Zn2 N3 2.1484(16) . ?
Zn2 N4 2.1497(16) . ?
O1 C7 1.244(2) . ?
O2 C7 1.259(2) . ?
O3 C8 1.263(2) . ?
O3 Zn2 2.0211(12) 1_455 ?
O4 C8 1.249(2) . ?
O5 C5 1.367(2) . ?
O5 H5A 0.8400 . ?
O6 C15 1.253(2) . ?
O7 C15 1.260(2) . ?
O8 C16 1.266(2) . ?
O8 Zn1 2.0194(12) 1_655 ?
O9 C16 1.244(2) . ?
O10 C13 1.358(2) . ?
O10 H10B 0.8400 . ?
N1 C17 1.326(3) . ?
N1 C21 1.334(3) . ?
N2 C26 1.333(2) . ?
N2 C22 1.344(3) . ?
N3 C31 1.331(3) . ?
N3 C27 1.341(3) . ?
N4 C32 1.333(2) . ?
N4 C36 1.338(3) . ?
C1 C6 1.384(2) . ?
C1 C2 1.394(2) . ?
C1 C7 1.499(2) . ?
C2 C3 1.387(2) . ?
C2 H2A 0.9500 . ?
C3 C4 1.387(2) . ?
C3 C8 1.503(2) . ?
C4 C5 1.389(2) . ?
C4 H4A 0.9500 . ?
C5 C6 1.393(3) . ?
C6 H6A 0.9500 . ?
C9 C14 1.384(2) . ?
C9 C10 1.397(2) . ?
C9 C15 1.498(2) . ?
C10 C11 1.396(2) . ?
C10 H10A 0.9500 . ?
C11 C12 1.390(3) . ?
C11 C16 1.509(2) . ?
C12 C13 1.387(2) . ?
C12 H12A 0.9500 . ?
C13 C14 1.392(2) . ?
C14 H14A 0.9500 . ?
C17 C18 1.383(3) . ?
C17 H17A 0.9500 . ?
C18 C19 1.366(3) . ?
C18 H18A 0.9500 . ?
C19 C20 1.366(3) . ?
C19 H19A 0.9500 . ?
C20 C21 1.380(3) . ?
C20 H20A 0.9500 . ?
C21 H21A 0.9500 . ?
C22 C23 1.375(3) . ?
C22 H22A 0.9500 . ?
C23 C24 1.370(3) . ?
C23 H23A 0.9500 . ?
C24 C25 1.377(3) . ?
C24 H24A 0.9500 . ?
C25 C26 1.381(3) . ?
C25 H25A 0.9500 . ?
C26 H26A 0.9500 . ?
C27 C28 1.369(3) . ?
C27 H27A 0.9500 . ?
C28 C29 1.369(3) . ?
C28 H28A 0.9500 . ?
C29 C30 1.368(4) . ?
C29 H29A 0.9500 . ?
C30 C31 1.377(3) . ?
C30 H30A 0.9500 . ?
C31 H31A 0.9500 . ?
C32 C33 1.386(3) . ?
C32 H32A 0.9500 . ?
C33 C34 1.374(3) . ?
C33 H33A 0.9500 . ?
C34 C35 1.374(3) . ?
C34 H34A 0.9500 . ?
C35 C36 1.373(3) . ?
C35 H35A 0.9500 . ?
C36 H36A 0.9500 . ?
N5 C39 0.41(3) 2_765 ?
N5 C38 0.97(3) 2_765 ?
N5 C37 1.344(9) . ?
N5 C41 1.378(9) . ?
N5 C40 1.58(3) 2_765 ?
C37 C38 1.340(9) . ?
C37 H37A 0.9500 . ?
C38 C39 1.374(10) . ?
C38 H38A 0.9500 . ?
C39 C40 1.347(9) . ?
C39 H39A 0.9500 . ?
C40 C41 1.343(9) . ?
C40 H40A 0.9500 . ?
C41 H41A 0.9500 . ?

loop_
_geom_hbond_atom_site_label_D
_geom_hbond_atom_site_label_H
_geom_hbond_atom_site_label_A
_geom_hbond_distance_DH
_geom_hbond_distance_HA
_geom_hbond_distance_DA
_geom_hbond_angle_DHA
_geom_hbond_site_symmetry_A
O5 H5A O9 0.84 1.86 2.7041(18) 179.8 1_465
O10 H10B O4 0.84 1.82 2.6550(18) 171.8 1_645

loop_
_geom_torsion_atom_site_label_1
_geom_torsion_atom_site_label_2
_geom_torsion_atom_site_label_3
_geom_torsion_atom_site_label_4
_geom_torsion
_geom_torsion_site_symmetry_1
_geom_torsion_site_symmetry_2
_geom_torsion_site_symmetry_3
_geom_torsion_site_symmetry_4
_geom_torsion_publ_flag
O7 Zn1 O1 C7 -35.1(3) . . . . ?
O8 Zn1 O1 C7 142.5(3) 1_455 . . . ?
N1 Zn1 O1 C7 -126.3(3) . . . . ?
N2 Zn1 O1 C7 53.9(3) . . . . ?
O3 Zn2 O2 C7 175.14(13) 1_655 . . . ?
O6 Zn2 O2 C7 -2.08(17) . . . . ?
N3 Zn2 O2 C7 87.08(15) . . . . ?
N4 Zn2 O2 C7 -95.38(15) . . . . ?
O2 Zn2 O6 C15 -66.9(2) . . . . ?
O3 Zn2 O6 C15 114.97(18) 1_655 . . . ?
N3 Zn2 O6 C15 -156.47(19) . . . . ?
N4 Zn2 O6 C15 25.24(19) . . . . ?
O1 Zn1 O7 C15 -30.19(17) . . . . ?
O8 Zn1 O7 C15 153.60(13) 1_455 . . . ?
N1 Zn1 O7 C15 62.97(15) . . . . ?
N2 Zn1 O7 C15 -121.87(15) . . . . ?
O1 Zn1 N1 C17 -158.80(15) . . . . ?
O7 Zn1 N1 C17 77.37(15) . . . . ?
O8 Zn1 N1 C17 -62.85(15) 1_455 . . . ?
O1 Zn1 N1 C21 18.29(15) . . . . ?
O7 Zn1 N1 C21 -105.54(15) . . . . ?
O8 Zn1 N1 C21 114.24(15) 1_455 . . . ?
O1 Zn1 N2 C26 -137.50(16) . . . . ?
O7 Zn1 N2 C26 -13.75(16) . . . . ?
O8 Zn1 N2 C26 126.67(16) 1_455 . . . ?
O1 Zn1 N2 C22 47.10(16) . . . . ?
O7 Zn1 N2 C22 170.85(16) . . . . ?
O8 Zn1 N2 C22 -48.72(16) 1_455 . . . ?
O2 Zn2 N3 C31 21.36(16) . . . . ?
O3 Zn2 N3 C31 -117.94(16) 1_655 . . . ?
O6 Zn2 N3 C31 145.64(16) . . . . ?
O2 Zn2 N3 C27 -164.72(15) . . . . ?
O3 Zn2 N3 C27 55.98(15) 1_655 . . . ?
O6 Zn2 N3 C27 -40.44(15) . . . . ?
O2 Zn2 N4 C32 -5.67(16) . . . . ?
O3 Zn2 N4 C32 133.61(16) 1_655 . . . ?
O6 Zn2 N4 C32 -130.01(16) . . . . ?
O2 Zn2 N4 C36 176.32(15) . . . . ?
O3 Zn2 N4 C36 -44.39(15) 1_655 . . . ?
O6 Zn2 N4 C36 51.99(15) . . . . ?
C6 C1 C2 C3 -0.6(3) . . . . ?
C7 C1 C2 C3 179.92(16) . . . . ?
C1 C2 C3 C4 -0.1(3) . . . . ?
C1 C2 C3 C8 179.22(16) . . . . ?
C2 C3 C4 C5 1.5(3) . . . . ?
C8 C3 C4 C5 -177.87(17) . . . . ?
C3 C4 C5 O5 178.83(18) . . . . ?
C3 C4 C5 C6 -2.1(3) . . . . ?
C2 C1 C6 C5 0.0(3) . . . . ?
C7 C1 C6 C5 179.47(17) . . . . ?
O5 C5 C6 C1 -179.53(17) . . . . ?
C4 C5 C6 C1 1.3(3) . . . . ?
Zn1 O1 C7 O2 42.1(4) . . . . ?
Zn1 O1 C7 C1 -139.1(2) . . . . ?
Zn2 O2 C7 O1 3.6(3) . . . . ?
Zn2 O2 C7 C1 -175.27(11) . . . . ?
C6 C1 C7 O1 -169.02(17) . . . . ?
C2 C1 C7 O1 10.5(3) . . . . ?
C6 C1 C7 O2 9.9(3) . . . . ?
C2 C1 C7 O2 -170.62(16) . . . . ?
Zn2 O3 C8 O4 2.5(2) 1_455 . . . ?
Zn2 O3 C8 C3 -177.00(12) 1_455 . . . ?
C2 C3 C8 O4 179.52(18) . . . . ?
C4 C3 C8 O4 -1.1(3) . . . . ?
C2 C3 C8 O3 -1.0(3) . . . . ?
C4 C3 C8 O3 178.35(17) . . . . ?
C14 C9 C10 C11 0.1(3) . . . . ?
C15 C9 C10 C11 179.95(16) . . . . ?
C9 C10 C11 C12 1.7(3) . . . . ?
C9 C10 C11 C16 -176.53(16) . . . . ?
C10 C11 C12 C13 -1.8(3) . . . . ?
C16 C11 C12 C13 176.51(16) . . . . ?
C11 C12 C13 O10 180.00(17) . . . . ?
C11 C12 C13 C14 0.0(3) . . . . ?
C10 C9 C14 C13 -1.9(3) . . . . ?
C15 C9 C14 C13 178.25(16) . . . . ?
O10 C13 C14 C9 -178.17(16) . . . . ?
C12 C13 C14 C9 1.8(3) . . . . ?
Zn2 O6 C15 O7 57.2(3) . . . . ?
Zn2 O6 C15 C9 -123.79(17) . . . . ?
Zn1 O7 C15 O6 13.2(3) . . . . ?
Zn1 O7 C15 C9 -165.84(11) . . . . ?
C14 C9 C15 O6 -166.91(16) . . . . ?
C10 C9 C15 O6 13.2(2) . . . . ?
C14 C9 C15 O7 12.2(2) . . . . ?
C10 C9 C15 O7 -167.70(16) . . . . ?
Zn1 O8 C16 O9 -6.8(2) 1_655 . . . ?
Zn1 O8 C16 C11 172.61(12) 1_655 . . . ?
C12 C11 C16 O9 -6.5(3) . . . . ?
C10 C11 C16 O9 171.80(17) . . . . ?
C12 C11 C16 O8 174.07(17) . . . . ?
C10 C11 C16 O8 -7.6(3) . . . . ?
C21 N1 C17 C18 -0.7(3) . . . . ?
Zn1 N1 C17 C18 176.52(18) . . . . ?
N1 C17 C18 C19 0.3(4) . . . . ?
C17 C18 C19 C20 0.7(4) . . . . ?
C18 C19 C20 C21 -1.2(3) . . . . ?
C17 N1 C21 C20 0.2(3) . . . . ?
Zn1 N1 C21 C20 -177.00(15) . . . . ?
C19 C20 C21 N1 0.8(3) . . . . ?
C26 N2 C22 C23 -0.1(3) . . . . ?
Zn1 N2 C22 C23 175.59(18) . . . . ?
N2 C22 C23 C24 -0.3(4) . . . . ?
C22 C23 C24 C25 1.0(4) . . . . ?
C23 C24 C25 C26 -1.3(4) . . . . ?
C22 N2 C26 C25 -0.2(3) . . . . ?
Zn1 N2 C26 C25 -175.68(16) . . . . ?
C24 C25 C26 N2 0.9(3) . . . . ?
C31 N3 C27 C28 -0.1(3) . . . . ?
Zn2 N3 C27 C28 -174.39(18) . . . . ?
N3 C27 C28 C29 0.1(4) . . . . ?
C27 C28 C29 C30 -0.3(4) . . . . ?
C28 C29 C30 C31 0.5(4) . . . . ?
C27 N3 C31 C30 0.3(3) . . . . ?
Zn2 N3 C31 C30 174.26(18) . . . . ?
C29 C30 C31 N3 -0.5(4) . . . . ?
C36 N4 C32 C33 -1.0(3) . . . . ?
Zn2 N4 C32 C33 -178.99(16) . . . . ?
N4 C32 C33 C34 0.6(3) . . . . ?
C32 C33 C34 C35 -0.3(3) . . . . ?
C33 C34 C35 C36 0.4(4) . . . . ?
C32 N4 C36 C35 1.1(3) . . . . ?
Zn2 N4 C36 C35 179.28(17) . . . . ?
C34 C35 C36 N4 -0.9(4) . . . . ?
C39 N5 C37 C38 -171(4) 2_765 . . . ?
C38 N5 C37 C38 -4(2) 2_765 . . . ?
C41 N5 C37 C38 0.0(3) . . . . ?
C40 N5 C37 C38 -173(4) 2_765 . . . ?
C39 N5 C37 C38 -167(6) 2_765 . . 2_765 ?
C41 N5 C37 C38 4(2) . . . 2_765 ?
C40 N5 C37 C38 -169(6) 2_765 . . 2_765 ?
N5 C37 C38 C39 0.0(3) . . . . ?
C38 C37 C38 C39 -1.6(8) 2_765 . . . ?
N5 C37 C38 C37 1.6(8) . . . 2_765 ?
C38 C37 C38 C37 0.0 2_765 . . 2_765 ?
C37 C38 C39 C40 0.1(7) . . . . ?
C37 C38 C39 C40 -2.7(14) 2_765 . . . ?
C38 C39 C40 C41 -0.1(9) . . . . ?
C39 C40 C41 N5 0.0(9) . . . . ?
C38 N5 C41 C40 145(19) 2_765 . . . ?
C37 N5 C41 C40 0.0(7) . . . . ?
C40 N5 C41 C40 2.8(17) 2_765 . . . ?
